data_2106044
loop_
_publ_author_name
'Czaya, R.'
'Bissert, G.'

_publ_section_title
;
 Die Kristallstruktur von Tricalciummonosilikatdichlorid, Ca2 Si O4 Ca Cl2
;
_journal_name_full 'Acta Crystallographica B (24,1968-38,1982)'
_journal_page_first 747
_journal_page_last 752
_journal_volume 27
_journal_year 1971
_chemical_formula_sum 'Ca3 Cl2 O4 Si'
_chemical_name_systematic 'Ca3 (Si O4) Cl2'
_space_group_IT_number 14
_symmetry_space_group_name_Hall '-P 2ybc'
_symmetry_space_group_name_H-M 'P 1 21/c 1'
_cell_angle_alpha 90
_cell_angle_beta 106.01
_cell_angle_gamma 90
_cell_formula_units_Z 4
_cell_length_a 9.782
_cell_length_b 6.738
_cell_length_c 10.799
_cell_volume 684.167
_citation_journal_id_ASTM ACBCAR
_cod_data_source_file Czaya_ACBCAR_1971_1706.cif
_cod_data_source_block Ca3Cl2O4Si1
_cod_original_cell_volume 684.1669
_cod_original_formula_sum 'Ca3 Cl2 O4 Si1'
_cod_database_code 2106044

loop_
_symmetry_equiv_pos_as_xyz
x,y,z
-x,y+1/2,-z+1/2
-x,-y,-z
x,-y-1/2,z-1/2

loop_
_atom_site_label
_atom_site_type_symbol
_atom_site_fract_x
_atom_site_fract_y
_atom_site_fract_z
_atom_site_occupancy
_atom_site_U_iso_or_equiv
O2 O-2 0.484 0.1836 0.608 1 0.0
Ca3 Ca+2 0.4205 0.4587 0.7285 1 0.0
Ca2 Ca+2 0.304 0.7576 0.4549 1 0.0
O1 O-2 0.4832 0.3035 0.3804 1 0.0
Cl1 Cl-1 0.2166 0.825 0.6825 1 0.0
O3 O-2 0.2781 0.4292 0.495 1 0.0
Cl2 Cl-1 0.0084 0.2943 0.6243 1 0.0
O4 O-2 0.2669 0.083 0.3938 1 0.0
Si1 Si+4 0.3794 0.251 0.4703 1 0.0
Ca1 Ca+2 0.0717 0.2788 0.3881 1 0.0
